data_7133038
loop_
_publ_author_name
'Moore, Jonathan C.'
'Modell, Louis'
'Glenn, Jacqueline R.'
'Jones, Kieran D.'
'Argent, Stephen P.'
'Lane, J. Robert'
'Canals, Meritxell'
'Lam, Hon Wai'

_publ_section_title
;
 Enantioselective <i>de novo</i> synthesis of 14-hydroxy-6-oxomorphinans.
;
_journal_issue 47
_journal_name_full 'Chemical communications (Cambridge, England)'
_journal_page_first 6007
_journal_page_last 6010
_journal_paper_doi 10.1039/d4cc01788a
_journal_volume 60
_journal_year 2024
_chemical_absolute_configuration ad
_chemical_formula_moiety 'C23 H28 F3 N O8 S'
_chemical_formula_sum 'C23 H28 F3 N O8 S'
_chemical_formula_weight 535.52
_space_group_crystal_system monoclinic
_space_group_IT_number 4
_space_group_name_Hall 'P 2yb'
_space_group_name_H-M_alt 'P 1 21 1'
_atom_sites_solution_hydrogens mixed
_atom_sites_solution_primary dual
_atom_sites_solution_secondary difmap
_audit_creation_date 2023-04-26
_audit_creation_method
;
Olex2 1.5
(compiled 2023.03.06 svn.rbb2c1857 for OlexSys, GUI svn.r6748)
;
_audit_update_record
;
2024-03-19 deposited with the CCDC.	2024-05-10 downloaded from the CCDC.
;
_cell_angle_alpha 90
_cell_angle_beta 116.773(3)
_cell_angle_gamma 90
_cell_formula_units_Z 2
_cell_length_a 11.0308(2)
_cell_length_b 11.67240(10)
_cell_length_c 11.0847(2)
_cell_measurement_reflns_used 17249
_cell_measurement_temperature 120(2)
_cell_measurement_theta_max 72.6210
_cell_measurement_theta_min 4.4660
_cell_volume 1274.22(5)
_computing_cell_refinement 'CrysAlisPro 1.171.42.54a (Rigaku OD, 2022)'
_computing_data_collection 'CrysAlisPro 1.171.42.54a (Rigaku OD, 2022)'
_computing_data_reduction 'CrysAlisPro 1.171.42.54a (Rigaku OD, 2022)'
_computing_molecular_graphics 'Olex2 1.5 (Dolomanov et al., 2009)'
_computing_publication_material 'Olex2 1.5 (Dolomanov et al., 2009)'
_computing_structure_refinement 'SHELXL 2018/3 (Sheldrick, 2015)'
_computing_structure_solution 'SHELXT 2018/2 (Sheldrick, 2018)'
_diffrn_ambient_environment N~2~
_diffrn_ambient_temperature 120(2)
_diffrn_crystal_treatment 'flash frozen in gaseous N2'
_diffrn_detector 'CCD area detector'
_diffrn_detector_area_resol_mean 4.2207
_diffrn_detector_type 'Agilent Diffraction Titan S2 detector'
_diffrn_measured_fraction_theta_full 1.000
_diffrn_measured_fraction_theta_max 0.991
_diffrn_measurement_details
;
List of Runs (angles in degrees, time in seconds):

  # Type    Start    End  Width  t~exp~   \w     \q     \k     \f   Frames
#--------------------------------------------------------------------------
  1  \w    -20.00  27.00   1.00    3.00    --  -43.06  38.00-180.00   47
  2  \w    -69.00  26.00   1.00    3.00    --  -43.06  77.00  60.00   95
  3  \w     16.00  43.00   1.00    3.00    --   43.06  66.00 -15.22   27
  4  \w     68.00  97.00   1.00    3.00    --   43.06  57.00 -60.00   29
  5  \w     13.00  39.00   1.00    3.00    --   43.06  77.00-159.07   26
  6  \w     27.00  78.00   1.00    3.00    --   43.06  57.00-120.00   51
  7  \w     63.00  94.00   1.00    3.00    --   43.06  38.00  60.00   31
  8  \w    -26.00  67.00   1.00    3.00    --   43.06 -57.00-120.00   93
  9  \w     19.00  96.00   1.00    3.00    --   43.06  57.00  90.00   77
 10  \w     21.00  71.00   1.00    3.00    --   43.06  67.00  20.17   50
 11  \w     55.00  98.00   1.00    3.00    --   43.06  57.00-180.00   43
 12  \w     21.00  66.00   1.00    3.00    --   43.06  57.00 -60.00   45
 13  \w     19.00  46.00   1.00    3.00    --   43.06  57.00-180.00   27
 14  \w     23.00  61.00   1.00    3.00    --   43.06  38.00  60.00   38
 15  \w     13.00  39.00   1.00    3.00    --   43.06  76.00 128.52   26
 16  \w     72.00 170.00   1.00   12.00    --  100.81  71.00 158.77   98
 17  \w     75.00 105.00   1.00   12.00    --  100.81  63.00 -72.76   30
 18  \w     77.00 102.00   1.00   12.00    --  100.81  59.00 142.45   25
 19  \w     78.00 169.00   1.00   12.00    --  100.81  57.00 129.15   91
 20  \w     33.00  93.00   1.00   12.00    --  100.81 -61.00  60.00   60
 21  \w    130.00 170.00   1.00   12.00    --  100.81  64.00-160.47   40
 22  \w    133.00 169.00   1.00   12.00    --  100.81  59.00  52.59   36
 23  \w     76.00 103.00   1.00   12.00    --  100.81  61.00 150.00   27
 24  \w     76.00 102.00   1.00   12.00    --  100.81  61.00 -30.00   26
 25  \w     76.00 170.00   1.00   12.00    --  100.81  61.00 -90.00   94
 26  \w     29.00  71.00   1.00   12.00    --  100.81 -77.00 150.00   42
 27  \w     97.00 124.00   1.00   12.00    --  100.81 -77.00 150.00   27
 28  \w     81.00 110.00   1.00   12.00    --  100.81  45.00   0.00   29
 29  \w    137.00 170.00   1.00   12.00    --  100.81  61.00-180.00   33
 30  \w     72.00 107.00   1.00   12.00    --  100.81-125.00 120.00   35
 31  \w     75.00 101.00   1.00   12.00    --  100.81  64.00-160.47   26
 32  \w     29.00 127.00   1.00   12.00    --  100.81 -77.00 -60.00   98
 33  \w     30.00 113.00   1.00   12.00    --  100.81-125.00-120.00   83
 34  \w    128.00 158.00   1.00   12.00    --  100.81  54.00 120.82   30
 35  \w     76.00 103.00   1.00   12.00    --  100.81  59.00  52.59   27
 36  \w     76.00 103.00   1.00   12.00    --  100.81  61.00  30.00   27
 37  \w     76.00 125.00   1.00   12.00    --  100.81  61.00  90.00   49
 38  \w     78.00 109.00   1.00   12.00    --  100.81  61.00  68.58   31
 39  \w    127.00 166.00   1.00   12.00    --  100.81  61.00  30.00   39
 40  \w     77.00 123.00   1.00   12.00    --  100.81  54.00 120.82   46
 41  \w     76.00 108.00   1.00   12.00    --  100.81  61.00   0.00   32
 42  \w     76.00 102.00   1.00   12.00    --  100.81  61.00-180.00   26
 43  \w     29.00 106.00   1.00   12.00    --  100.81-125.00 -30.00   77
 44  \w     77.00 102.00   1.00   12.00    --  100.81  61.00-120.00   25
 45  \w     78.00 105.00   1.00   12.00    --  100.81  48.00-148.68   27
 46  \w     76.00 102.00   1.00   12.00    --  100.81  61.00 -60.00   26
 47  \w     81.00 158.00   1.00   12.00    --  100.81  45.00 -30.00   77
 48  \w     79.00 111.00   1.00   12.00    --  100.81  45.00-120.00   32
 49  \w     54.00  80.00   1.00   12.00    --  100.81-125.00  30.00   26
 50  \w     88.00 113.00   1.00   12.00    --  100.81-125.00  30.00   25
 51  \w     73.00 150.00   1.00   12.00    --  100.81  68.00-110.87   77
 52  \w     73.00 170.00   1.00   12.00    --  100.81  70.00   5.06   97
;
_diffrn_measurement_device '\k-geometry diffractometer'
_diffrn_measurement_device_type 'SuperNova, Titan S2'
_diffrn_measurement_method '\w scans'
_diffrn_measurement_specimen_support 'MiTeGen micromount'
_diffrn_orient_matrix_type 'CrysAlisPro convention (1999,Acta A55,543-557)'
_diffrn_orient_matrix_UB_11 -0.0409812000
_diffrn_orient_matrix_UB_12 -0.1245226000
_diffrn_orient_matrix_UB_13 -0.0466926000
_diffrn_orient_matrix_UB_21 0.1187548000
_diffrn_orient_matrix_UB_22 -0.0093905000
_diffrn_orient_matrix_UB_23 -0.0367308000
_diffrn_orient_matrix_UB_31 0.0932206000
_diffrn_orient_matrix_UB_32 -0.0426647000
_diffrn_orient_matrix_UB_33 0.1438859000
_diffrn_radiation_monochromator mirror
_diffrn_radiation_probe x-ray
_diffrn_radiation_type 'Cu K\a'
_diffrn_radiation_wavelength 1.54184
_diffrn_reflns_av_R_equivalents 0.0211
_diffrn_reflns_av_unetI/netI 0.0167
_diffrn_reflns_Laue_measured_fraction_full 1.000
_diffrn_reflns_Laue_measured_fraction_max 0.991
_diffrn_reflns_limit_h_max 13
_diffrn_reflns_limit_h_min -13
_diffrn_reflns_limit_k_max 14
_diffrn_reflns_limit_k_min -14
_diffrn_reflns_limit_l_max 13
_diffrn_reflns_limit_l_min -13
_diffrn_reflns_number 21190
_diffrn_reflns_point_group_measured_fraction_full 1.000
_diffrn_reflns_point_group_measured_fraction_max 0.981
_diffrn_reflns_theta_full 67.684
_diffrn_reflns_theta_max 72.736
_diffrn_reflns_theta_min 4.468
_diffrn_source 'microfocus sealed tube'
_diffrn_source_type 'Agilent Diffraction microfocus tube'
_exptl_absorpt_coefficient_mu 1.751
_exptl_absorpt_correction_T_max 1.000
_exptl_absorpt_correction_T_min 0.755
_exptl_absorpt_correction_type gaussian
_exptl_absorpt_process_details
;
CrysAlisPro 1.171.42.54a (Rigaku Oxford Diffraction, 2022)
Numerical absorption correction based on gaussian integration over
a multifaceted crystal model
Empirical absorption correction using spherical harmonics,
implemented in SCALE3 ABSPACK scaling algorithm.
;
_exptl_crystal_colour colourless
_exptl_crystal_colour_primary colourless
_exptl_crystal_density_diffrn 1.396
_exptl_crystal_description plate
_exptl_crystal_F_000 560
_exptl_crystal_recrystallization_method 'Re-crystallisation from solvent: EtOAc and pentane'
_exptl_crystal_size_max 0.2
_exptl_crystal_size_mid 0.13
_exptl_crystal_size_min 0.04
_refine_diff_density_max 0.204
_refine_diff_density_min -0.219
_refine_diff_density_rms 0.033
_refine_ls_abs_structure_details
;
 Flack x determined using 2289 quotients [(I+)-(I-)]/[(I+)+(I-)]
 (Parsons, Flack and Wagner, Acta Cryst. B69 (2013) 249-259).
;
_refine_ls_abs_structure_Flack -0.006(4)
_refine_ls_extinction_method none
_refine_ls_goodness_of_fit_ref 1.030
_refine_ls_hydrogen_treatment mixed
_refine_ls_matrix_type full
_refine_ls_number_parameters 332
_refine_ls_number_reflns 4978
_refine_ls_number_restraints 2
_refine_ls_restrained_S_all 1.030
_refine_ls_R_factor_all 0.0216
_refine_ls_R_factor_gt 0.0215
_refine_ls_shift/su_max 0.000
_refine_ls_shift/su_mean 0.000
_refine_ls_structure_factor_coef Fsqd
_refine_ls_weighting_details 'w=1/[\s^2^(Fo^2^)+(0.0346P)^2^+0.2029P] where P=(Fo^2^+2Fc^2^)/3'
_refine_ls_weighting_scheme calc
_refine_ls_wR_factor_gt 0.0564
_refine_ls_wR_factor_ref 0.0565
_reflns_Friedel_coverage 0.882
_reflns_Friedel_fraction_full 1.000
_reflns_Friedel_fraction_max 0.970
_reflns_number_gt 4947
_reflns_number_total 4978
_reflns_threshold_expression 'I > 2\s(I)'
_cod_data_source_file d4cc01788a2.cif
_cod_data_source_block jmhwlc
_cod_depositor_comments 'Adding full bibliography for 7133037--7133039.cif.'
_cod_database_code 7133038
_nottingham_internal_coll_name JMHWLC
_nottingham_internal_coll_number 19434
_nottingham_internal_coll_client JM/HWL
_nottingham_internal_coll_type custom
_nottingham_internal_coll_frame_method '\w scans'
_nottingham_internal_coll_frame_time '12.00, 3.00'
_nottingham_internal_coll_frame_width 1.00
_nottingham_internal_coll_user pczkj1
_nottingham_internal_coll_date 25/04/2023
_nottingham_internal_coll_location NOTTS
_nottingham_internal_coll_instrument 'GVA, PL13110002'
_nottingham_internal_process_date 26/04/2023
_nottingham_internal_process_user pczkj1
_nottingham_internal_solution_date 26/04/2023
_nottingham_internal_solution_user pczkj1
_nottingham_internal_refinement_date 26/04/2023
_nottingham_internal_refinement_user pczkj1
_nottingham_internal_self_archive_date 26/04/2023
_nottingham_internal_validation_date pczspa
_nottingham_internal_validation_user 26/04/2023
_shelx_shelxl_version_number 2018/3
_chemical_oxdiff_formula C23H28F3NO8S
_chemical_oxdiff_usercomment 'JMHWLC #19434 GVA-2056 KDJ/HWL fomblin oil on micromount'
_shelx_space_group_comment
;
The symmetry employed for this shelxl refinement is uniquely defined
by the following loop, which should always be used as a source of
symmetry information in preference to the above space-group names.
They are only intended as comments.
;
_shelx_estimated_absorpt_t_max 0.933
_shelx_estimated_absorpt_t_min 0.721
_olex2_refinement_description
;
1. Fixed Uiso
 At 1.2 times of:
  All C(H) groups, All C(H,H) groups
 At 1.5 times of:
  All C(H,H,H) groups, All O(H) groups
2. Restrained distances
 O1-H1
 0.84 with sigma of 0.02
3.a Ternary CH refined with riding coordinates:
 C1(H1A)
3.b Secondary CH2 refined with riding coordinates:
 C2(H2A,H2B), C3(H3A,H3B), C7(H7A,H7B), C8(H8A,H8B), C15(H15A,H15B)
3.c Aromatic/amide H refined with riding coordinates:
 C5(H5), C18(H18), C20(H20), C21(H21)
3.d Idealised Me refined as rotating group:
 C12(H12A,H12B,H12C), C13(H13A,H13B,H13C), C14(H14A,H14B,H14C), C22(H22A,H22B,
 H22C)
;
_olex2_exptl_crystal_mounting_method 'in fomblin film on a micromount'
_olex2_submission_original_sample_id JMHWLC
_olex2_submission_special_instructions 'No special instructions were received'
_oxdiff_exptl_absorpt_empirical_details
;
Empirical correction (ABSPACK) includes:
- Absorption correction using spherical harmonics
- Frame scaling
;
_oxdiff_exptl_absorpt_empirical_full_max 1.276
_oxdiff_exptl_absorpt_empirical_full_min 0.822

loop_
_space_group_symop_operation_xyz
'x, y, z'
'-x, y+1/2, -z'

loop_
_atom_site_label
_atom_site_type_symbol
_atom_site_fract_x
_atom_site_fract_y
_atom_site_fract_z
_atom_site_U_iso_or_equiv
_atom_site_adp_type
_atom_site_occupancy
_atom_site_site_symmetry_order
_atom_site_calc_flag
_atom_site_refinement_flags_posn
_atom_site_refinement_flags_adp
_atom_site_refinement_flags_occupancy
_atom_site_disorder_assembly
_atom_site_disorder_group
S1 S 0.87573(4) 0.49127(3) 0.41338(4) 0.01996(10) Uani 1 1 d . . . . .
F1 F 0.97673(15) 0.38431(11) 0.27539(15) 0.0422(3) Uani 1 1 d . . . . .
F2 F 0.87111(13) 0.27534(10) 0.35084(14) 0.0379(3) Uani 1 1 d . . . . .
F3 F 1.06834(13) 0.33847(13) 0.48601(14) 0.0441(3) Uani 1 1 d . . . . .
O1 O 0.59259(12) 0.81189(10) 0.51117(13) 0.0193(2) Uani 1 1 d D . . . .
H1 H 0.541(2) 0.852(2) 0.445(2) 0.029 Uiso 1 1 d D U . . .
O2 O 0.15088(14) 0.55797(16) 0.26057(15) 0.0372(3) Uani 1 1 d . . . . .
O3 O 0.57535(12) 0.43385(10) 0.71919(12) 0.0195(2) Uani 1 1 d . . . . .
O4 O 0.53561(12) 0.55183(10) 0.86052(12) 0.0202(2) Uani 1 1 d . . . . .
O5 O 0.82404(11) 0.44118(11) 0.51350(12) 0.0183(2) Uani 1 1 d . . . . .
O6 O 0.97987(15) 0.57309(12) 0.47643(15) 0.0320(3) Uani 1 1 d . . . . .
O7 O 0.75789(15) 0.51412(12) 0.29150(14) 0.0311(3) Uani 1 1 d . . . . .
O8 O 1.13284(14) 0.28865(12) 0.94973(14) 0.0298(3) Uani 1 1 d . . . . .
N1 N 0.62407(13) 0.62498(12) 0.73153(13) 0.0142(3) Uani 1 1 d . . . . .
C1 C 0.63888(16) 0.62095(14) 0.60581(16) 0.0145(3) Uani 1 1 d . . . . .
H1A H 0.619045 0.540807 0.570334 0.017 Uiso 1 1 calc R U . . .
C2 C 0.59220(16) 0.73968(14) 0.76396(17) 0.0161(3) Uani 1 1 d . . . . .
H2A H 0.656258 0.796549 0.758743 0.019 Uiso 1 1 calc R U . . .
H2B H 0.601218 0.740529 0.856949 0.019 Uiso 1 1 calc R U . . .
C3 C 0.44542(17) 0.77065(15) 0.66192(17) 0.0178(3) Uani 1 1 d . . . . .
H3A H 0.381445 0.746371 0.697219 0.021 Uiso 1 1 calc R U . . .
H3B H 0.436884 0.854537 0.647330 0.021 Uiso 1 1 calc R U . . .
C4 C 0.41250(17) 0.71001(14) 0.53059(16) 0.0159(3) Uani 1 1 d . . . . .
C5 C 0.29260(18) 0.66038(15) 0.45646(17) 0.0202(3) Uani 1 1 d . . . . .
H5 H 0.222230 0.670225 0.482617 0.024 Uiso 1 1 calc R U . . .
C6 C 0.26476(18) 0.59090(16) 0.33570(18) 0.0224(4) Uani 1 1 d . . . . .
C7 C 0.38632(17) 0.55851(15) 0.31550(17) 0.0202(3) Uani 1 1 d . . . . .
H7A H 0.356179 0.537961 0.219583 0.024 Uiso 1 1 calc R U . . .
H7B H 0.430472 0.490376 0.371211 0.024 Uiso 1 1 calc R U . . .
C8 C 0.48907(18) 0.65611(15) 0.35416(17) 0.0189(3) Uani 1 1 d . . . . .
H8A H 0.449097 0.719768 0.289100 0.023 Uiso 1 1 calc R U . . .
H8B H 0.570628 0.628927 0.347050 0.023 Uiso 1 1 calc R U . . .
C9 C 0.53203(16) 0.70129(14) 0.49735(17) 0.0157(3) Uani 1 1 d . . . . .
C10 C 0.57670(15) 0.52874(14) 0.76607(16) 0.0147(3) Uani 1 1 d . . . . .
C11 C 0.4621(2) 0.46452(16) 0.8985(2) 0.0303(4) Uani 1 1 d . . . . .
C12 C 0.5554(3) 0.3663(2) 0.9710(3) 0.0477(6) Uani 1 1 d . . . . .
H12A H 0.581071 0.325939 0.908441 0.072 Uiso 1 1 calc R U . . .
H12B H 0.508533 0.313169 1.004413 0.072 Uiso 1 1 calc R U . . .
H12C H 0.637064 0.395885 1.047312 0.072 Uiso 1 1 calc R U . . .
C13 C 0.3351(3) 0.4280(3) 0.7731(3) 0.0473(6) Uani 1 1 d . . . . .
H13A H 0.290543 0.495728 0.719079 0.071 Uiso 1 1 calc R U . . .
H13B H 0.272575 0.389182 0.800473 0.071 Uiso 1 1 calc R U . . .
H13C H 0.360382 0.375526 0.719207 0.071 Uiso 1 1 calc R U . . .
C14 C 0.4231(3) 0.5311(2) 0.9940(3) 0.0437(6) Uani 1 1 d . . . . .
H14A H 0.505523 0.557523 1.071949 0.065 Uiso 1 1 calc R U . . .
H14B H 0.371290 0.481286 1.025043 0.065 Uiso 1 1 calc R U . . .
H14C H 0.367460 0.597313 0.946485 0.065 Uiso 1 1 calc R U . . .
C15 C 0.78553(17) 0.64897(14) 0.63438(18) 0.0183(3) Uani 1 1 d . . . . .
H15A H 0.789971 0.659018 0.547774 0.022 Uiso 1 1 calc R U . . .
H15B H 0.813803 0.721847 0.685208 0.022 Uiso 1 1 calc R U . . .
C16 C 0.88157(16) 0.55456(15) 0.71507(17) 0.0183(3) Uani 1 1 d . . . . .
C17 C 0.90071(16) 0.45526(14) 0.65745(16) 0.0172(3) Uani 1 1 d . . . . .
C18 C 0.98066(17) 0.36349(15) 0.72793(18) 0.0197(3) Uani 1 1 d . . . . .
H18 H 0.988523 0.297173 0.682255 0.024 Uiso 1 1 calc R U . . .
C19 C 1.04898(17) 0.37178(16) 0.86778(18) 0.0221(4) Uani 1 1 d . . . . .
C20 C 1.03485(18) 0.47034(17) 0.93169(18) 0.0260(4) Uani 1 1 d . . . . .
H20 H 1.081634 0.476368 1.027343 0.031 Uiso 1 1 calc R U . . .
C21 C 0.95286(18) 0.55927(17) 0.85607(18) 0.0230(4) Uani 1 1 d . . . . .
H21 H 0.944724 0.625705 0.901398 0.028 Uiso 1 1 calc R U . . .
C22 C 1.1497(2) 0.18727(17) 0.8863(2) 0.0279(4) Uani 1 1 d . . . . .
H22A H 1.188547 0.207629 0.825194 0.042 Uiso 1 1 calc R U . . .
H22B H 1.061328 0.150447 0.834817 0.042 Uiso 1 1 calc R U . . .
H22C H 1.210948 0.134304 0.955592 0.042 Uiso 1 1 calc R U . . .
C23 C 0.95372(19) 0.36359(16) 0.3797(2) 0.0247(4) Uani 1 1 d . . . . .

loop_
_atom_site_aniso_label
_atom_site_aniso_U_11
_atom_site_aniso_U_22
_atom_site_aniso_U_33
_atom_site_aniso_U_23
_atom_site_aniso_U_13
_atom_site_aniso_U_12
S1 0.0251(2) 0.01774(19) 0.0214(2) 0.00033(16) 0.01429(16) 0.00047(16)
F1 0.0649(9) 0.0361(7) 0.0493(8) -0.0014(6) 0.0468(7) 0.0030(6)
F2 0.0430(7) 0.0219(6) 0.0592(8) -0.0092(5) 0.0323(7) -0.0058(5)
F3 0.0301(6) 0.0519(8) 0.0442(7) -0.0073(6) 0.0114(6) 0.0173(6)
O1 0.0230(6) 0.0129(5) 0.0203(6) 0.0027(5) 0.0083(5) -0.0004(5)
O2 0.0237(6) 0.0524(9) 0.0295(7) -0.0164(7) 0.0067(6) -0.0081(7)
O3 0.0266(6) 0.0146(5) 0.0196(6) -0.0019(5) 0.0125(5) -0.0031(5)
O4 0.0266(6) 0.0194(6) 0.0197(6) -0.0035(5) 0.0151(5) -0.0064(5)
O5 0.0174(5) 0.0221(6) 0.0152(6) -0.0005(5) 0.0072(5) -0.0014(5)
O6 0.0422(8) 0.0252(7) 0.0410(8) -0.0099(6) 0.0296(7) -0.0122(6)
O7 0.0376(7) 0.0355(8) 0.0221(7) 0.0084(6) 0.0150(6) 0.0104(6)
O8 0.0293(7) 0.0312(7) 0.0194(6) 0.0009(5) 0.0025(5) 0.0112(6)
N1 0.0165(6) 0.0129(6) 0.0142(6) -0.0003(5) 0.0078(5) 0.0002(5)
C1 0.0166(7) 0.0137(7) 0.0159(7) 0.0005(6) 0.0097(6) 0.0009(6)
C2 0.0178(7) 0.0138(7) 0.0161(8) -0.0026(6) 0.0071(7) 0.0004(6)
C3 0.0194(8) 0.0167(8) 0.0184(8) -0.0013(6) 0.0095(7) 0.0021(6)
C4 0.0184(8) 0.0138(7) 0.0154(8) 0.0027(6) 0.0075(6) 0.0051(6)
C5 0.0189(8) 0.0219(8) 0.0202(8) -0.0006(7) 0.0091(7) 0.0032(6)
C6 0.0217(8) 0.0240(9) 0.0194(8) -0.0007(7) 0.0074(7) -0.0014(7)
C7 0.0255(8) 0.0181(8) 0.0166(7) -0.0025(7) 0.0091(7) 0.0010(7)
C8 0.0230(8) 0.0183(8) 0.0173(8) 0.0009(6) 0.0108(7) 0.0018(6)
C9 0.0174(7) 0.0135(7) 0.0171(8) 0.0011(6) 0.0087(6) 0.0016(6)
C10 0.0147(7) 0.0162(7) 0.0119(7) -0.0005(6) 0.0048(6) -0.0013(6)
C11 0.0471(12) 0.0258(10) 0.0328(10) -0.0079(8) 0.0310(10) -0.0155(8)
C12 0.092(2) 0.0288(11) 0.0373(13) 0.0057(10) 0.0427(14) 0.0012(12)
C13 0.0434(12) 0.0592(15) 0.0553(15) -0.0274(13) 0.0364(12) -0.0282(12)
C14 0.0669(15) 0.0416(12) 0.0458(13) -0.0131(10) 0.0460(13) -0.0172(11)
C15 0.0187(8) 0.0168(8) 0.0230(8) 0.0008(6) 0.0124(7) 0.0000(6)
C16 0.0129(7) 0.0209(8) 0.0217(8) 0.0000(7) 0.0083(6) 0.0003(6)
C17 0.0135(7) 0.0225(8) 0.0149(8) -0.0008(6) 0.0059(6) -0.0022(6)
C18 0.0167(7) 0.0219(8) 0.0198(8) -0.0022(7) 0.0076(7) 0.0011(6)
C19 0.0166(7) 0.0267(9) 0.0194(9) 0.0016(7) 0.0049(7) 0.0048(7)
C20 0.0219(8) 0.0354(11) 0.0162(8) -0.0026(7) 0.0046(7) 0.0040(7)
C21 0.0212(8) 0.0255(9) 0.0231(8) -0.0060(7) 0.0108(7) 0.0016(7)
C22 0.0255(9) 0.0223(9) 0.0282(9) 0.0022(8) 0.0053(8) 0.0055(7)
C23 0.0271(9) 0.0228(9) 0.0299(10) -0.0026(7) 0.0179(8) -0.0001(7)

loop_
_atom_type_symbol
_atom_type_description
_atom_type_scat_dispersion_real
_atom_type_scat_dispersion_imag
_atom_type_scat_source
C C 0.0181 0.0091 'International Tables Vol C Tables 4.2.6.8 and 6.1.1.4'
H H 0.0000 0.0000 'International Tables Vol C Tables 4.2.6.8 and 6.1.1.4'
N N 0.0311 0.0180 'International Tables Vol C Tables 4.2.6.8 and 6.1.1.4'
O O 0.0492 0.0322 'International Tables Vol C Tables 4.2.6.8 and 6.1.1.4'
F F 0.0727 0.0534 'International Tables Vol C Tables 4.2.6.8 and 6.1.1.4'
S S 0.3331 0.5567 'International Tables Vol C Tables 4.2.6.8 and 6.1.1.4'

loop_
_exptl_crystal_face_index_h
_exptl_crystal_face_index_k
_exptl_crystal_face_index_l
_exptl_crystal_face_perp_dist
-1 0 -5 0.0516
1 0 5 0.0586
0 1 0 0.0980
0 -1 0 0.0980
-1 0 1 0.0140
1 0 -1 0.0254
-3 3 -4 0.0783
3 -3 4 0.0783
1 6 3 0.0879

loop_
_geom_angle_atom_site_label_1
_geom_angle_atom_site_label_2
_geom_angle_atom_site_label_3
_geom_angle
_geom_angle_site_symmetry_1
_geom_angle_site_symmetry_3
_geom_angle_publ_flag
O5 S1 C23 101.15(8) . . ?
O6 S1 O5 112.02(8) . . ?
O6 S1 O7 122.49(9) . . ?
O6 S1 C23 107.30(9) . . ?
O7 S1 O5 105.95(7) . . ?
O7 S1 C23 105.72(9) . . ?
C9 O1 H1 107.9(18) . . ?
C10 O4 C11 120.35(13) . . ?
C17 O5 S1 121.43(10) . . ?
C19 O8 C22 117.39(14) . . ?
C2 N1 C1 113.62(13) . . ?
C10 N1 C1 117.27(13) . . ?
C10 N1 C2 121.16(13) . . ?
N1 C1 H1A 107.7 . . ?
N1 C1 C9 109.99(12) . . ?
N1 C1 C15 110.65(13) . . ?
C9 C1 H1A 107.7 . . ?
C15 C1 H1A 107.7 . . ?
C15 C1 C9 112.97(13) . . ?
N1 C2 H2A 109.9 . . ?
N1 C2 H2B 109.9 . . ?
N1 C2 C3 108.77(13) . . ?
H2A C2 H2B 108.3 . . ?
C3 C2 H2A 109.9 . . ?
C3 C2 H2B 109.9 . . ?
C2 C3 H3A 110.0 . . ?
C2 C3 H3B 110.0 . . ?
H3A C3 H3B 108.4 . . ?
C4 C3 C2 108.32(13) . . ?
C4 C3 H3A 110.0 . . ?
C4 C3 H3B 110.0 . . ?
C3 C4 C9 113.97(14) . . ?
C5 C4 C3 122.60(15) . . ?
C5 C4 C9 123.20(15) . . ?
C4 C5 H5 118.6 . . ?
C4 C5 C6 122.76(16) . . ?
C6 C5 H5 118.6 . . ?
O2 C6 C5 121.63(17) . . ?
O2 C6 C7 122.29(17) . . ?
C5 C6 C7 116.00(15) . . ?
C6 C7 H7A 109.3 . . ?
C6 C7 H7B 109.3 . . ?
C6 C7 C8 111.70(14) . . ?
H7A C7 H7B 107.9 . . ?
C8 C7 H7A 109.3 . . ?
C8 C7 H7B 109.3 . . ?
C7 C8 H8A 109.0 . . ?
C7 C8 H8B 109.0 . . ?
C7 C8 C9 113.09(13) . . ?
H8A C8 H8B 107.8 . . ?
C9 C8 H8A 109.0 . . ?
C9 C8 H8B 109.0 . . ?
O1 C9 C1 107.79(13) . . ?
O1 C9 C4 109.10(13) . . ?
O1 C9 C8 109.49(13) . . ?
C4 C9 C1 106.81(13) . . ?
C4 C9 C8 112.10(14) . . ?
C8 C9 C1 111.41(13) . . ?
O3 C10 O4 124.79(14) . . ?
O3 C10 N1 124.08(14) . . ?
O4 C10 N1 111.11(13) . . ?
O4 C11 C12 110.26(18) . . ?
O4 C11 C13 109.33(17) . . ?
O4 C11 C14 102.07(15) . . ?
C12 C11 C13 113.6(2) . . ?
C12 C11 C14 110.83(19) . . ?
C14 C11 C13 110.2(2) . . ?
C11 C12 H12A 109.5 . . ?
C11 C12 H12B 109.5 . . ?
C11 C12 H12C 109.5 . . ?
H12A C12 H12B 109.5 . . ?
H12A C12 H12C 109.5 . . ?
H12B C12 H12C 109.5 . . ?
C11 C13 H13A 109.5 . . ?
C11 C13 H13B 109.5 . . ?
C11 C13 H13C 109.5 . . ?
H13A C13 H13B 109.5 . . ?
H13A C13 H13C 109.5 . . ?
H13B C13 H13C 109.5 . . ?
C11 C14 H14A 109.5 . . ?
C11 C14 H14B 109.5 . . ?
C11 C14 H14C 109.5 . . ?
H14A C14 H14B 109.5 . . ?
H14A C14 H14C 109.5 . . ?
H14B C14 H14C 109.5 . . ?
C1 C15 H15A 109.4 . . ?
C1 C15 H15B 109.4 . . ?
H15A C15 H15B 108.0 . . ?
C16 C15 C1 111.04(13) . . ?
C16 C15 H15A 109.4 . . ?
C16 C15 H15B 109.4 . . ?
C17 C16 C15 123.32(15) . . ?
C17 C16 C21 114.99(16) . . ?
C21 C16 C15 121.60(16) . . ?
C16 C17 O5 118.12(14) . . ?
C18 C17 O5 116.37(14) . . ?
C18 C17 C16 125.34(16) . . ?
C17 C18 H18 121.2 . . ?
C17 C18 C19 117.62(16) . . ?
C19 C18 H18 121.2 . . ?
O8 C19 C18 123.87(17) . . ?
O8 C19 C20 116.42(16) . . ?
C18 C19 C20 119.70(17) . . ?
C19 C20 H20 119.9 . . ?
C21 C20 C19 120.17(16) . . ?
C21 C20 H20 119.9 . . ?
C16 C21 H21 118.9 . . ?
C20 C21 C16 122.16(17) . . ?
C20 C21 H21 118.9 . . ?
O8 C22 H22A 109.5 . . ?
O8 C22 H22B 109.5 . . ?
O8 C22 H22C 109.5 . . ?
H22A C22 H22B 109.5 . . ?
H22A C22 H22C 109.5 . . ?
H22B C22 H22C 109.5 . . ?
F1 C23 S1 108.83(13) . . ?
F1 C23 F2 108.52(16) . . ?
F1 C23 F3 109.93(16) . . ?
F2 C23 S1 110.32(12) . . ?
F2 C23 F3 108.91(17) . . ?
F3 C23 S1 110.30(13) . . ?

loop_
_geom_bond_atom_site_label_1
_geom_bond_atom_site_label_2
_geom_bond_distance
_geom_bond_site_symmetry_2
_geom_bond_publ_flag
S1 O5 1.5713(12) . ?
S1 O6 1.4130(14) . ?
S1 O7 1.4156(15) . ?
S1 C23 1.8413(19) . ?
F1 C23 1.313(2) . ?
F2 C23 1.316(2) . ?
F3 C23 1.316(2) . ?
O1 H1 0.84(2) . ?
O1 C9 1.430(2) . ?
O2 C6 1.215(2) . ?
O3 C10 1.221(2) . ?
O4 C10 1.3422(19) . ?
O4 C11 1.477(2) . ?
O5 C17 1.440(2) . ?
O8 C19 1.366(2) . ?
O8 C22 1.431(2) . ?
N1 C1 1.475(2) . ?
N1 C2 1.469(2) . ?
N1 C10 1.364(2) . ?
C1 H1A 1.0000 . ?
C1 C9 1.561(2) . ?
C1 C15 1.537(2) . ?
C2 H2A 0.9900 . ?
C2 H2B 0.9900 . ?
C2 C3 1.543(2) . ?
C3 H3A 0.9900 . ?
C3 H3B 0.9900 . ?
C3 C4 1.509(2) . ?
C4 C5 1.335(3) . ?
C4 C9 1.524(2) . ?
C5 H5 0.9500 . ?
C5 C6 1.474(2) . ?
C6 C7 1.504(2) . ?
C7 H7A 0.9900 . ?
C7 H7B 0.9900 . ?
C7 C8 1.526(2) . ?
C8 H8A 0.9900 . ?
C8 H8B 0.9900 . ?
C8 C9 1.531(2) . ?
C11 C12 1.508(3) . ?
C11 C13 1.524(3) . ?
C11 C14 1.523(3) . ?
C12 H12A 0.9800 . ?
C12 H12B 0.9800 . ?
C12 H12C 0.9800 . ?
C13 H13A 0.9800 . ?
C13 H13B 0.9800 . ?
C13 H13C 0.9800 . ?
C14 H14A 0.9800 . ?
C14 H14B 0.9800 . ?
C14 H14C 0.9800 . ?
C15 H15A 0.9900 . ?
C15 H15B 0.9900 . ?
C15 C16 1.511(2) . ?
C16 C17 1.385(2) . ?
C16 C21 1.399(3) . ?
C17 C18 1.384(2) . ?
C18 H18 0.9500 . ?
C18 C19 1.389(3) . ?
C19 C20 1.396(3) . ?
C20 H20 0.9500 . ?
C20 C21 1.384(3) . ?
C21 H21 0.9500 . ?
C22 H22A 0.9800 . ?
C22 H22B 0.9800 . ?
C22 H22C 0.9800 . ?

loop_
_geom_hbond_atom_site_label_D
_geom_hbond_atom_site_label_H
_geom_hbond_atom_site_label_A
_geom_hbond_distance_DH
_geom_hbond_distance_HA
_geom_hbond_distance_DA
_geom_hbond_angle_DHA
_geom_hbond_site_symmetry_A
_geom_hbond_publ_flag
O1 H1 O3 0.84(2) 1.94(2) 2.7780(17) 174(2) 2_656 yes

loop_
_geom_torsion_atom_site_label_1
_geom_torsion_atom_site_label_2
_geom_torsion_atom_site_label_3
_geom_torsion_atom_site_label_4
_geom_torsion
_geom_torsion_site_symmetry_1
_geom_torsion_site_symmetry_2
_geom_torsion_site_symmetry_3
_geom_torsion_site_symmetry_4
_geom_torsion_publ_flag
S1 O5 C17 C16 86.01(16) . . . . ?
S1 O5 C17 C18 -98.53(16) . . . . ?
O2 C6 C7 C8 144.42(19) . . . . ?
O5 S1 C23 F1 166.69(13) . . . . ?
O5 S1 C23 F2 47.73(15) . . . . ?
O5 S1 C23 F3 -72.63(14) . . . . ?
O5 C17 C18 C19 -175.99(15) . . . . ?
O6 S1 O5 C17 -15.65(15) . . . . ?
O6 S1 C23 F1 -75.81(15) . . . . ?
O6 S1 C23 F2 165.23(13) . . . . ?
O6 S1 C23 F3 44.87(16) . . . . ?
O7 S1 O5 C17 -151.56(13) . . . . ?
O7 S1 C23 F1 56.42(15) . . . . ?
O7 S1 C23 F2 -62.54(16) . . . . ?
O7 S1 C23 F3 177.10(13) . . . . ?
O8 C19 C20 C21 179.35(17) . . . . ?
N1 C1 C9 O1 90.68(15) . . . . ?
N1 C1 C9 C4 -26.44(17) . . . . ?
N1 C1 C9 C8 -149.17(13) . . . . ?
N1 C1 C15 C16 68.78(17) . . . . ?
N1 C2 C3 C4 -29.20(18) . . . . ?
C1 N1 C2 C3 70.62(16) . . . . ?
C1 N1 C10 O3 17.4(2) . . . . ?
C1 N1 C10 O4 -164.29(13) . . . . ?
C1 C15 C16 C17 82.23(19) . . . . ?
C1 C15 C16 C21 -94.34(19) . . . . ?
C2 N1 C1 C9 -38.19(17) . . . . ?
C2 N1 C1 C15 87.33(16) . . . . ?
C2 N1 C10 O3 164.37(16) . . . . ?
C2 N1 C10 O4 -17.3(2) . . . . ?
C2 C3 C4 C5 138.80(16) . . . . ?
C2 C3 C4 C9 -35.91(18) . . . . ?
C3 C4 C5 C6 -173.48(16) . . . . ?
C3 C4 C9 O1 -49.77(18) . . . . ?
C3 C4 C9 C1 66.50(17) . . . . ?
C3 C4 C9 C8 -171.20(14) . . . . ?
C4 C5 C6 O2 -171.04(19) . . . . ?
C4 C5 C6 C7 12.0(3) . . . . ?
C5 C4 C9 O1 135.55(17) . . . . ?
C5 C4 C9 C1 -108.18(18) . . . . ?
C5 C4 C9 C8 14.1(2) . . . . ?
C5 C6 C7 C8 -38.6(2) . . . . ?
C6 C7 C8 C9 53.73(19) . . . . ?
C7 C8 C9 O1 -162.16(13) . . . . ?
C7 C8 C9 C1 78.70(17) . . . . ?
C7 C8 C9 C4 -40.94(19) . . . . ?
C9 C1 C15 C16 -167.40(13) . . . . ?
C9 C4 C5 C6 0.8(3) . . . . ?
C10 O4 C11 C12 68.2(2) . . . . ?
C10 O4 C11 C13 -57.3(2) . . . . ?
C10 O4 C11 C14 -174.00(17) . . . . ?
C10 N1 C1 C9 111.21(15) . . . . ?
C10 N1 C1 C15 -123.27(15) . . . . ?
C10 N1 C2 C3 -77.46(17) . . . . ?
C11 O4 C10 O3 -10.7(3) . . . . ?
C11 O4 C10 N1 170.95(15) . . . . ?
C15 C1 C9 O1 -33.49(17) . . . . ?
C15 C1 C9 C4 -150.62(14) . . . . ?
C15 C1 C9 C8 86.65(16) . . . . ?
C15 C16 C17 O5 -0.6(2) . . . . ?
C15 C16 C17 C18 -175.60(16) . . . . ?
C15 C16 C21 C20 176.07(16) . . . . ?
C16 C17 C18 C19 -0.9(3) . . . . ?
C17 C16 C21 C20 -0.8(3) . . . . ?
C17 C18 C19 O8 -178.94(16) . . . . ?
C17 C18 C19 C20 0.2(3) . . . . ?
C18 C19 C20 C21 0.2(3) . . . . ?
C19 C20 C21 C16 0.2(3) . . . . ?
C21 C16 C17 O5 176.18(14) . . . . ?
C21 C16 C17 C18 1.2(2) . . . . ?
C22 O8 C19 C18 -0.3(3) . . . . ?
C22 O8 C19 C20 -179.49(17) . . . . ?
C23 S1 O5 C17 98.35(13) . . . . ?

loop_
_exptl_oxdiff_crystal_face_indexfrac_h
_exptl_oxdiff_crystal_face_indexfrac_k
_exptl_oxdiff_crystal_face_indexfrac_l
_exptl_oxdiff_crystal_face_x
_exptl_oxdiff_crystal_face_y
_exptl_oxdiff_crystal_face_z
-1.0001 -0.0003 -4.9955 0.2743 0.0647 -0.8120
1.0001 0.0003 4.9955 -0.2743 -0.0647 0.8120
0.0004 0.9993 -0.0003 -0.1244 -0.0093 -0.0426
-0.0004 -0.9993 0.0003 0.1244 0.0093 0.0426
-0.9992 0.0002 0.9995 -0.0057 -0.1554 0.0507
0.9992 -0.0002 -0.9995 0.0057 0.1554 -0.0507
-2.9975 2.9981 -3.9965 -0.0639 -0.2373 -0.9824
2.9975 -2.9981 3.9965 0.0639 0.2373 0.9824
1.0022 5.9962 2.9956 -0.9276 -0.0473 0.2686
